data_1532372
loop_
_publ_author_name
'Wu, G.-Q.'
'Neumeier, J.J.'
'Ling, C.D.'
'Argyriou, D.N.'

_publ_section_title
;
 Temperature evolution of the crystal structure of La2-x Srx Ni O4 (x =
 1/4 and 1/3) as revealed through neutron powder diffraction
;
_journal_name_full 'Physical Review, Serie 3. B - Condensed Matter (18,1978-)'
_journal_page_first 1741131
_journal_page_last 1741138
_journal_volume 65
_journal_year 2002
_chemical_formula_sum 'La1.75 Ni O4 Sr0.25'
_chemical_name_systematic '(La1.75 Sr0.25) (Ni O4)'
_space_group_IT_number 139
_symmetry_space_group_name_Hall '-I 4 2'
_symmetry_space_group_name_H-M 'I 4/m m m'
_cell_angle_alpha 90
_cell_angle_beta 90
_cell_angle_gamma 90
_cell_formula_units_Z 2
_cell_length_a 3.832546
_cell_length_b 3.832546
_cell_length_c 12.70832
_cell_volume 186.665
_citation_journal_id_ASTM PRBMDO
_cod_data_source_file Wu_PRBMDO_2002_818.cif
_cod_data_source_block La1.75Ni1O4Sr0.25
_cod_original_formula_sum 'La1.75 Ni1 O4 Sr0.25'
_cod_database_code 1532372

loop_
_symmetry_equiv_pos_as_xyz
x,y,z
-y,x,z
-x,-y,z
y,-x,z
x,-y,-z
y,x,-z
-x,y,-z
-y,-x,-z
-x,-y,-z
y,-x,-z
x,y,-z
-y,x,-z
-x,y,z
-y,-x,z
x,-y,z
y,x,z
x+1/2,y+1/2,z+1/2
-y+1/2,x+1/2,z+1/2
-x+1/2,-y+1/2,z+1/2
y+1/2,-x+1/2,z+1/2
x+1/2,-y+1/2,-z+1/2
y+1/2,x+1/2,-z+1/2
-x+1/2,y+1/2,-z+1/2
-y+1/2,-x+1/2,-z+1/2
-x+1/2,-y+1/2,-z+1/2
y+1/2,-x+1/2,-z+1/2
x+1/2,y+1/2,-z+1/2
-y+1/2,x+1/2,-z+1/2
-x+1/2,y+1/2,z+1/2
-y+1/2,-x+1/2,z+1/2
x+1/2,-y+1/2,z+1/2
y+1/2,x+1/2,z+1/2

loop_
_atom_site_label
_atom_site_type_symbol
_atom_site_fract_x
_atom_site_fract_y
_atom_site_fract_z
_atom_site_occupancy
_atom_site_U_iso_or_equiv
O2 O-2 0.5 0 0 1 0.0
La1 La+3 0 0 0.36171 0.875 0.0
O1 O-2 0 0 0.17387 1 0.0
Ni1 Ni+2 0 0 0 1 0.0
Sr1 Sr+2 0 0 0.36171 0.125 0.0
